data_4088011
loop_
_publ_author_name
'Morsing, Thorbj\/orn J.'
'Reinholdt, Anders'
'Sauer, Stephan P. A.'
'Bendix, Jesper'

_publ_section_title
;
 Ligand Sphere Conversions in Terminal Carbide Complexes
;
_journal_issue 2
_journal_name_full Organometallics
_journal_page_first 100
_journal_paper_doi 10.1021/acs.organomet.5b00803
_journal_volume 35
_journal_year 2015
_chemical_formula_moiety 'C37 H66 Br Cl P2 Ru'
_chemical_formula_sum 'C37 H66 Br Cl P2 Ru'
_chemical_formula_weight 789.26
_space_group_crystal_system monoclinic
_space_group_IT_number 14
_space_group_name_Hall '-P 2yn'
_space_group_name_H-M_alt 'P 1 21/n 1'
_atom_sites_solution_hydrogens geom
_atom_sites_solution_primary iterative
_audit_creation_date 2015-06-16
_audit_creation_method
;
Olex2 1.2
(compiled 2015.01.26 svn.r3150 for OlexSys, GUI svn.r4998)
;
_cell_angle_alpha 90
_cell_angle_beta 115.7250(10)
_cell_angle_gamma 90
_cell_formula_units_Z 4
_cell_length_a 13.2074(5)
_cell_length_b 23.3788(9)
_cell_length_c 13.6727(5)
_cell_measurement_reflns_used 9880
_cell_measurement_temperature 122(2)
_cell_measurement_theta_max 27.494
_cell_measurement_theta_min 2.402
_cell_volume 3803.3(3)
_computing_cell_refinement 'SAINT v8.34A (Bruker, 2013)'
_computing_data_reduction 'SAINT v8.34A (Bruker, 2013)'
_computing_molecular_graphics 'Olex2 (Dolomanov et al., 2009)'
_computing_publication_material 'Olex2 (Dolomanov et al., 2009)'
_computing_structure_refinement 'ShelXL (Sheldrick, 2008)'
_computing_structure_solution 'olex2.solve (Bourhis et al., 2015)'
_diffrn_ambient_temperature 122(2)
_diffrn_measured_fraction_theta_full 0.999
_diffrn_measured_fraction_theta_max 0.999
_diffrn_measurement_device_type 'Bruker APEX-II CCD'
_diffrn_measurement_method '\f and \w scans'
_diffrn_radiation_type MoK\a
_diffrn_radiation_wavelength 0.71073
_diffrn_reflns_av_R_equivalents 0.0571
_diffrn_reflns_av_unetI/netI 0.0303
_diffrn_reflns_Laue_measured_fraction_full 0.999
_diffrn_reflns_Laue_measured_fraction_max 0.999
_diffrn_reflns_limit_h_max 16
_diffrn_reflns_limit_h_min -16
_diffrn_reflns_limit_k_max 29
_diffrn_reflns_limit_k_min -29
_diffrn_reflns_limit_l_max 17
_diffrn_reflns_limit_l_min -17
_diffrn_reflns_number 58146
_diffrn_reflns_point_group_measured_fraction_full 0.999
_diffrn_reflns_point_group_measured_fraction_max 0.999
_diffrn_reflns_theta_full 25.242
_diffrn_reflns_theta_max 26.732
_diffrn_reflns_theta_min 2.402
_diffrn_standards_number 0
_exptl_absorpt_coefficient_mu 1.641
_exptl_absorpt_correction_T_max 0.7456
_exptl_absorpt_correction_T_min 0.6788
_exptl_absorpt_correction_type multi-scan
_exptl_absorpt_process_details
;
SADABS-2014/3 (Bruker,2014/3) was used for absorption correction.
wR2(int) was 0.0676 before and 0.0571 after correction.
The Ratio of minimum to maximum transmission is 0.9104.
The \l/2 correction factor is Not present.
;
_exptl_crystal_colour 'clear yellow'
_exptl_crystal_colour_lustre clear
_exptl_crystal_colour_primary yellow
_exptl_crystal_density_diffrn 1.378
_exptl_crystal_description plate
_exptl_crystal_F_000 1656
_exptl_crystal_size_max 0.102
_exptl_crystal_size_mid 0.065
_exptl_crystal_size_min 0.034
_refine_diff_density_max 0.445
_refine_diff_density_min -0.534
_refine_diff_density_rms 0.066
_refine_ls_extinction_method none
_refine_ls_goodness_of_fit_ref 1.020
_refine_ls_hydrogen_treatment constr
_refine_ls_matrix_type full
_refine_ls_number_parameters 398
_refine_ls_number_reflns 8071
_refine_ls_number_restraints 2
_refine_ls_restrained_S_all 1.020
_refine_ls_R_factor_all 0.0384
_refine_ls_R_factor_gt 0.0266
_refine_ls_shift/su_max 0.001
_refine_ls_shift/su_mean 0.000
_refine_ls_structure_factor_coef Fsqd
_refine_ls_weighting_details 'w=1/[\s^2^(Fo^2^)+(0.0180P)^2^+3.0700P] where P=(Fo^2^+2Fc^2^)/3'
_refine_ls_weighting_scheme calc
_refine_ls_wR_factor_gt 0.0509
_refine_ls_wR_factor_ref 0.0543
_reflns_Friedel_coverage 0.000
_reflns_number_gt 6798
_reflns_number_total 8071
_reflns_threshold_expression 'I > 2\s(I)'
_cod_data_source_file RuC-Br.cif
_cod_data_source_block mo_d8v1210_0m-1
_cod_original_cell_volume 3803.3(2)
_cod_database_code 4088011
_shelxl_version_number 2013-3
_shelx_space_group_comment
;
The symmetry employed for this shelxl refinement is uniquely defined
by the following loop, which should always be used as a source of
symmetry information in preference to the above space-group names.
They are only intended as comments.
;
_olex2_refinement_description
;
1. Fixed Uiso
 At 1.2 times of:
  All C(H) groups, All C(H,H) groups
2. Restrained distances
 Ru1-Br1 \\sim Ru1-Br1A
 with sigma of 0.001
 Ru1-Cl1A \\sim Ru1-Cl1
 with sigma of 0.001
3. Others
 Sof(Br1)=Sof(Cl1)=1-FVAR(1)
 Sof(Cl1A)=Sof(Br1A)=FVAR(1)
4.a Ternary CH refined with riding coordinates:
 C20(H20), C14(H14), C2(H2), C32(H32), C26(H26), C8(H8)
4.b Secondary CH2 refined with riding coordinates:
 C21(H21A,H21B), C30(H30A,H30B), C22(H22A,H22B), C11(H11A,H11B), C31(H31A,
 H31B), C29(H29A,H29B), C33(H33A,H33B), C7(H7A,H7B), C28(H28A,H28B), C27(H27A,
 H27B), C13(H13A,H13B), C34(H34A,H34B), C23(H23A,H23B), C9(H9A,H9B), C10(H10A,
 H10B), C25(H25A,H25B), C37(H37A,H37B), C19(H19A,H19B), C18(H18A,H18B),
 C36(H36A,H36B), C6(H6A,H6B), C16(H16A,H16B), C17(H17A,H17B), C15(H15A,H15B),
 C4(H4A,H4B), C35(H35A,H35B), C5(H5A,H5B), C12(H12A,H12B), C24(H24A,H24B),
 C3(H3A,H3B)
;
_olex2_submission_special_instructions 'No special instructions were received'

loop_
_space_group_symop_operation_xyz
'x, y, z'
'-x+1/2, y+1/2, -z+1/2'
'-x, -y, -z'
'x-1/2, -y-1/2, z-1/2'

loop_
_atom_site_label
_atom_site_type_symbol
_atom_site_fract_x
_atom_site_fract_y
_atom_site_fract_z
_atom_site_U_iso_or_equiv
_atom_site_adp_type
_atom_site_occupancy
_atom_site_site_symmetry_order
_atom_site_calc_flag
_atom_site_refinement_flags_posn
_atom_site_refinement_flags_occupancy
_atom_site_disorder_assembly
_atom_site_disorder_group
Ru1 Ru 0.28487(2) 0.34084(2) 0.72961(2) 0.01050(4) Uani 1 1 d D . . .
Cl1A Cl 0.4078(10) 0.2662(5) 0.7451(13) 0.0167(11) Uani 0.3873(12) 1 d D P A 1
Br1A Br 0.2307(6) 0.44279(17) 0.7495(6) 0.0167(5) Uani 0.3873(12) 1 d D P A 1
P1 P 0.30444(4) 0.37538(2) 0.57053(4) 0.01131(10) Uani 1 1 d . . . .
P2 P 0.30889(4) 0.32297(2) 0.91388(4) 0.01112(10) Uani 1 1 d . . . .
C20 C 0.20485(16) 0.36237(9) 0.94634(15) 0.0148(4) Uani 1 1 d . . . .
H20 H 0.2252 0.4036 0.9471 0.018 Uiso 1 1 calc R . . .
C14 C 0.18652(16) 0.42195(9) 0.48159(16) 0.0151(4) Uani 1 1 d . . . .
H14 H 0.1914 0.4572 0.5250 0.018 Uiso 1 1 calc R . . .
C21 C 0.08273(16) 0.35825(9) 0.86006(16) 0.0172(4) Uani 1 1 d . . . .
H21A H 0.0790 0.3667 0.7876 0.021 Uiso 1 1 calc R . . .
H21B H 0.0544 0.3189 0.8587 0.021 Uiso 1 1 calc R . . .
C30 C 0.35691(19) 0.16193(10) 1.07205(18) 0.0238(5) Uani 1 1 d . . . .
H30A H 0.4065 0.1451 1.0424 0.029 Uiso 1 1 calc R . . .
H30B H 0.3870 0.1511 1.1496 0.029 Uiso 1 1 calc R . . .
C22 C 0.00924(18) 0.40063(10) 0.88516(18) 0.0238(5) Uani 1 1 d . . . .
H22A H 0.0340 0.4401 0.8803 0.029 Uiso 1 1 calc R . . .
H22B H -0.0697 0.3966 0.8302 0.029 Uiso 1 1 calc R . . .
C2 C 0.43242(16) 0.42033(9) 0.60852(16) 0.0143(4) Uani 1 1 d . . . .
H2 H 0.4463 0.4237 0.5424 0.017 Uiso 1 1 calc R . . .
C32 C 0.44579(16) 0.34916(9) 1.01837(16) 0.0143(4) Uani 1 1 d . . . .
H32 H 0.4503 0.3382 1.0908 0.017 Uiso 1 1 calc R . . .
C11 C 0.2952(2) 0.23630(11) 0.31309(19) 0.0278(5) Uani 1 1 d . . . .
H11A H 0.3162 0.2000 0.2892 0.033 Uiso 1 1 calc R . . .
H11B H 0.2370 0.2553 0.2484 0.033 Uiso 1 1 calc R . . .
C26 C 0.30659(16) 0.24564(8) 0.94271(16) 0.0142(4) Uani 1 1 d . . . .
H26 H 0.3525 0.2264 0.9102 0.017 Uiso 1 1 calc R . . .
C31 C 0.35828(18) 0.22723(9) 1.06278(16) 0.0191(4) Uani 1 1 d . . . .
H31A H 0.4367 0.2412 1.0999 0.023 Uiso 1 1 calc R . . .
H31B H 0.3151 0.2445 1.0990 0.023 Uiso 1 1 calc R . . .
C29 C 0.2392(2) 0.13764(10) 1.01139(19) 0.0264(5) Uani 1 1 d . . . .
H29A H 0.1914 0.1512 1.0458 0.032 Uiso 1 1 calc R . . .
H29B H 0.2424 0.0954 1.0157 0.032 Uiso 1 1 calc R . . .
C33 C 0.54531(17) 0.32057(10) 1.00769(17) 0.0193(4) Uani 1 1 d . . . .
H33A H 0.5392 0.2785 1.0118 0.023 Uiso 1 1 calc R . . .
H33B H 0.5427 0.3301 0.9360 0.023 Uiso 1 1 calc R . . .
C7 C 0.53493(18) 0.39031(10) 0.6956(2) 0.0275(5) Uani 1 1 d . . . .
H7A H 0.5229 0.3848 0.7616 0.033 Uiso 1 1 calc R . . .
H7B H 0.5435 0.3521 0.6689 0.033 Uiso 1 1 calc R . . .
C28 C 0.18779(19) 0.15614(10) 0.89272(18) 0.0245(5) Uani 1 1 d . . . .
H28A H 0.2313 0.1393 0.8564 0.029 Uiso 1 1 calc R . . .
H28B H 0.1097 0.1418 0.8556 0.029 Uiso 1 1 calc R . . .
C27 C 0.18795(17) 0.22086(9) 0.88364(17) 0.0183(4) Uani 1 1 d . . . .
H27A H 0.1395 0.2374 0.9149 0.022 Uiso 1 1 calc R . . .
H27B H 0.1560 0.2318 0.8061 0.022 Uiso 1 1 calc R . . .
C8 C 0.32568(16) 0.31620(9) 0.49081(15) 0.0134(4) Uani 1 1 d . . . .
H8 H 0.3832 0.2909 0.5461 0.016 Uiso 1 1 calc R . . .
C13 C 0.22091(18) 0.27867(10) 0.43722(18) 0.0233(5) Uani 1 1 d . . . .
H13A H 0.1917 0.2694 0.4909 0.028 Uiso 1 1 calc R . . .
H13B H 0.1618 0.3000 0.3767 0.028 Uiso 1 1 calc R . . .
C34 C 0.65701(17) 0.34046(11) 1.09717(18) 0.0258(5) Uani 1 1 d . . . .
H34A H 0.6625 0.3278 1.1684 0.031 Uiso 1 1 calc R . . .
H34B H 0.7195 0.3226 1.0865 0.031 Uiso 1 1 calc R . . .
C23 C 0.01519(19) 0.39118(12) 0.99744(19) 0.0302(6) Uani 1 1 d . . . .
H23A H -0.0173 0.3534 1.0002 0.036 Uiso 1 1 calc R . . .
H23B H -0.0295 0.4209 1.0126 0.036 Uiso 1 1 calc R . . .
C9 C 0.3735(2) 0.32995(10) 0.40912(18) 0.0228(5) Uani 1 1 d . . . .
H9A H 0.3189 0.3534 0.3491 0.027 Uiso 1 1 calc R . . .
H9B H 0.4437 0.3523 0.4455 0.027 Uiso 1 1 calc R . . .
C10 C 0.39771(19) 0.27465(10) 0.36342(18) 0.0239(5) Uani 1 1 d . . . .
H10A H 0.4240 0.2843 0.3078 0.029 Uiso 1 1 calc R . . .
H10B H 0.4588 0.2536 0.4225 0.029 Uiso 1 1 calc R . . .
C25 C 0.21129(19) 0.35115(11) 1.05924(17) 0.0237(5) Uani 1 1 d . . . .
H25A H 0.2901 0.3550 1.1146 0.028 Uiso 1 1 calc R . . .
H25B H 0.1862 0.3116 1.0628 0.028 Uiso 1 1 calc R . . .
C37 C 0.45791(18) 0.41443(10) 1.01789(19) 0.0259(5) Uani 1 1 d . . . .
H37A H 0.4525 0.4268 0.9466 0.031 Uiso 1 1 calc R . . .
H37B H 0.3958 0.4326 1.0286 0.031 Uiso 1 1 calc R . . .
C19 C 0.19670(19) 0.44225(12) 0.38007(19) 0.0299(6) Uani 1 1 d . . . .
H19A H 0.2700 0.4616 0.4018 0.036 Uiso 1 1 calc R . . .
H19B H 0.1947 0.4087 0.3350 0.036 Uiso 1 1 calc R . . .
C1 C 0.16218(17) 0.30961(9) 0.66668(16) 0.0168(4) Uani 1 1 d . . . .
C18 C 0.1022(2) 0.48335(13) 0.3129(2) 0.0386(7) Uani 1 1 d . . . .
H18A H 0.1082 0.5185 0.3555 0.046 Uiso 1 1 calc R . . .
H18B H 0.1098 0.4943 0.2465 0.046 Uiso 1 1 calc R . . .
C36 C 0.57044(19) 0.43395(10) 1.1076(2) 0.0309(6) Uani 1 1 d . . . .
H36A H 0.5773 0.4760 1.1036 0.037 Uiso 1 1 calc R . . .
H36B H 0.5730 0.4246 1.1793 0.037 Uiso 1 1 calc R . . .
C6 C 0.64244(19) 0.42493(11) 0.7245(2) 0.0350(6) Uani 1 1 d . . . .
H6A H 0.7060 0.4056 0.7842 0.042 Uiso 1 1 calc R . . .
H6B H 0.6593 0.4265 0.6607 0.042 Uiso 1 1 calc R . . .
C16 C -0.02354(19) 0.43719(12) 0.38200(19) 0.0295(6) Uani 1 1 d . . . .
H16A H -0.0970 0.4179 0.3597 0.035 Uiso 1 1 calc R . . .
H16B H -0.0226 0.4713 0.4254 0.035 Uiso 1 1 calc R . . .
C17 C -0.01126(19) 0.45612(12) 0.28162(19) 0.0309(6) Uani 1 1 d . . . .
H17A H -0.0197 0.4227 0.2343 0.037 Uiso 1 1 calc R . . .
H17B H -0.0712 0.4839 0.2403 0.037 Uiso 1 1 calc R . . .
C15 C 0.07007(18) 0.39655(11) 0.4521(2) 0.0288(6) Uani 1 1 d . . . .
H15A H 0.0624 0.3602 0.4125 0.035 Uiso 1 1 calc R . . .
H15B H 0.0625 0.3880 0.5195 0.035 Uiso 1 1 calc R . . .
C4 C 0.5312(2) 0.51486(10) 0.6725(2) 0.0306(6) Uani 1 1 d . . . .
H4A H 0.5434 0.5193 0.6064 0.037 Uiso 1 1 calc R . . .
H4B H 0.5237 0.5535 0.6981 0.037 Uiso 1 1 calc R . . .
C35 C 0.6682(2) 0.40519(11) 1.0971(2) 0.0333(6) Uani 1 1 d . . . .
H35A H 0.7396 0.4170 1.1583 0.040 Uiso 1 1 calc R . . .
H35B H 0.6703 0.4176 1.0287 0.040 Uiso 1 1 calc R . . .
C5 C 0.6312(2) 0.48519(11) 0.75902(19) 0.0314(6) Uani 1 1 d . . . .
H5A H 0.6224 0.4839 0.8273 0.038 Uiso 1 1 calc R . . .
H5B H 0.7003 0.5071 0.7729 0.038 Uiso 1 1 calc R . . .
C12 C 0.2476(2) 0.22342(10) 0.3939(2) 0.0296(6) Uani 1 1 d . . . .
H12A H 0.3029 0.2008 0.4550 0.036 Uiso 1 1 calc R . . .
H12B H 0.1784 0.2003 0.3581 0.036 Uiso 1 1 calc R . . .
C24 C 0.1367(2) 0.39377(12) 1.08331(19) 0.0338(6) Uani 1 1 d . . . .
H24A H 0.1395 0.3851 1.1553 0.041 Uiso 1 1 calc R . . .
H24B H 0.1662 0.4330 1.0859 0.041 Uiso 1 1 calc R . . .
C3 C 0.42251(19) 0.48114(10) 0.6444(2) 0.0291(5) Uani 1 1 d . . . .
H3A H 0.4066 0.4796 0.7088 0.035 Uiso 1 1 calc R . . .
H3B H 0.3591 0.5009 0.5854 0.035 Uiso 1 1 calc R . . .
Br1 Br 0.4158(3) 0.25787(13) 0.7479(3) 0.0168(3) Uani 0.6127(12) 1 d D P A 2
Cl1 Cl 0.2415(10) 0.4351(3) 0.7517(10) 0.0169(6) Uani 0.6127(12) 1 d D P A 2

loop_
_atom_site_aniso_label
_atom_site_aniso_U_11
_atom_site_aniso_U_22
_atom_site_aniso_U_33
_atom_site_aniso_U_23
_atom_site_aniso_U_13
_atom_site_aniso_U_12
Ru1 0.01092(8) 0.01166(8) 0.00873(7) 0.00040(6) 0.00407(6) -0.00034(6)
Cl1A 0.0214(18) 0.014(2) 0.0165(14) 0.0078(16) 0.0102(13) 0.0104(12)
Br1A 0.0236(13) 0.0113(10) 0.0174(6) 0.0019(9) 0.0109(7) 0.0055(7)
P1 0.0105(2) 0.0136(3) 0.0093(2) 0.00042(19) 0.00381(19) -0.00074(19)
P2 0.0108(2) 0.0130(2) 0.0089(2) 0.00033(19) 0.00364(19) -0.00026(19)
C20 0.0148(10) 0.0178(10) 0.0115(9) -0.0008(8) 0.0053(8) 0.0013(8)
C14 0.0132(10) 0.0178(11) 0.0136(10) 0.0033(8) 0.0053(8) 0.0036(8)
C21 0.0142(10) 0.0223(11) 0.0145(10) -0.0002(8) 0.0056(8) 0.0019(8)
C30 0.0270(12) 0.0220(12) 0.0200(11) 0.0085(9) 0.0080(9) 0.0049(10)
C22 0.0184(11) 0.0252(12) 0.0265(12) 0.0003(10) 0.0085(10) 0.0060(9)
C2 0.0147(10) 0.0149(10) 0.0133(9) 0.0004(8) 0.0062(8) -0.0033(8)
C32 0.0129(9) 0.0162(11) 0.0114(9) -0.0012(8) 0.0030(8) -0.0006(8)
C11 0.0317(13) 0.0295(13) 0.0268(12) -0.0118(10) 0.0172(11) -0.0016(10)
C26 0.0160(10) 0.0130(10) 0.0140(10) 0.0013(8) 0.0068(8) 0.0004(8)
C31 0.0201(11) 0.0198(11) 0.0138(10) 0.0031(8) 0.0040(9) -0.0006(9)
C29 0.0332(13) 0.0176(11) 0.0283(12) 0.0072(10) 0.0131(11) -0.0039(10)
C33 0.0146(10) 0.0244(12) 0.0167(10) -0.0024(9) 0.0048(9) -0.0001(9)
C7 0.0151(11) 0.0213(12) 0.0343(13) 0.0050(10) -0.0002(10) -0.0029(9)
C28 0.0262(12) 0.0181(11) 0.0232(11) 0.0005(9) 0.0052(10) -0.0061(9)
C27 0.0180(10) 0.0173(11) 0.0164(10) 0.0011(8) 0.0044(9) -0.0034(8)
C8 0.0147(10) 0.0145(10) 0.0115(9) 0.0001(8) 0.0061(8) -0.0010(8)
C13 0.0222(11) 0.0269(12) 0.0272(12) -0.0120(10) 0.0167(10) -0.0085(9)
C34 0.0148(10) 0.0347(13) 0.0227(11) -0.0035(10) 0.0032(9) 0.0012(10)
C23 0.0242(12) 0.0400(15) 0.0310(13) -0.0070(11) 0.0161(11) 0.0065(11)
C9 0.0298(12) 0.0220(12) 0.0246(11) -0.0029(9) 0.0192(10) -0.0038(9)
C10 0.0266(12) 0.0275(13) 0.0258(12) -0.0029(10) 0.0192(10) 0.0008(10)
C25 0.0218(11) 0.0370(14) 0.0138(10) -0.0001(9) 0.0091(9) 0.0068(10)
C37 0.0191(11) 0.0170(11) 0.0295(13) -0.0018(10) -0.0007(10) -0.0027(9)
C19 0.0195(11) 0.0468(16) 0.0247(12) 0.0189(11) 0.0107(10) 0.0106(11)
C1 0.0161(10) 0.0196(11) 0.0137(10) 0.0002(8) 0.0056(8) -0.0015(8)
C18 0.0285(14) 0.0482(17) 0.0379(15) 0.0269(13) 0.0133(12) 0.0123(12)
C36 0.0273(13) 0.0199(12) 0.0299(13) -0.0027(10) -0.0022(10) -0.0049(10)
C6 0.0129(11) 0.0318(14) 0.0474(16) 0.0003(12) 0.0010(11) -0.0044(10)
C16 0.0173(11) 0.0416(15) 0.0266(12) 0.0101(11) 0.0068(10) 0.0050(10)
C17 0.0221(12) 0.0436(16) 0.0215(12) 0.0094(11) 0.0043(10) 0.0149(11)
C15 0.0144(11) 0.0344(14) 0.0320(13) 0.0138(11) 0.0047(10) 0.0008(10)
C4 0.0295(13) 0.0201(12) 0.0455(15) -0.0082(11) 0.0194(12) -0.0109(10)
C35 0.0212(12) 0.0397(15) 0.0283(13) -0.0024(11) 0.0008(10) -0.0144(11)
C5 0.0281(13) 0.0378(15) 0.0271(13) -0.0123(11) 0.0109(11) -0.0208(11)
C12 0.0359(14) 0.0252(13) 0.0373(14) -0.0132(11) 0.0248(12) -0.0111(11)
C24 0.0312(13) 0.0513(17) 0.0209(12) -0.0083(11) 0.0132(11) 0.0093(12)
C3 0.0217(12) 0.0186(12) 0.0481(15) -0.0092(11) 0.0161(11) -0.0056(9)
Br1 0.0177(5) 0.0168(8) 0.0151(4) 0.0025(6) 0.0063(4) 0.0054(3)
Cl1 0.0230(17) 0.0107(12) 0.0194(10) 0.0011(13) 0.0113(11) 0.0062(11)

loop_
_atom_type_symbol
_atom_type_description
_atom_type_scat_dispersion_real
_atom_type_scat_dispersion_imag
_atom_type_scat_source
C C 0.0033 0.0016 'International Tables Vol C Tables 4.2.6.8 and 6.1.1.4'
H H 0.0000 0.0000 'International Tables Vol C Tables 4.2.6.8 and 6.1.1.4'
Br Br -0.2901 2.4595 'International Tables Vol C Tables 4.2.6.8 and 6.1.1.4'
Cl Cl 0.1484 0.1585 'International Tables Vol C Tables 4.2.6.8 and 6.1.1.4'
P P 0.1023 0.0942 'International Tables Vol C Tables 4.2.6.8 and 6.1.1.4'
Ru Ru -1.2594 0.8363 'International Tables Vol C Tables 4.2.6.8 and 6.1.1.4'

loop_
_geom_angle_atom_site_label_1
_geom_angle_atom_site_label_2
_geom_angle_atom_site_label_3
_geom_angle
Cl1A Ru1 Br1A 155.8(4)
Cl1A Ru1 P1 89.4(4)
Cl1A Ru1 P2 90.3(4)
P1 Ru1 Br1A 85.9(2)
P1 Ru1 Br1 90.55(10)
P2 Ru1 Br1A 88.06(19)
P2 Ru1 P1 164.532(18)
P2 Ru1 Br1 89.40(10)
C1 Ru1 Cl1A 101.8(4)
C1 Ru1 Br1A 102.36(19)
C1 Ru1 P1 98.21(7)
C1 Ru1 P2 96.99(7)
C1 Ru1 Br1 100.80(11)
C1 Ru1 Cl1 104.3(3)
Cl1 Ru1 P1 85.9(3)
Cl1 Ru1 P2 87.5(3)
Cl1 Ru1 Br1 154.9(3)
C14 P1 Ru1 113.28(6)
C14 P1 C2 104.69(9)
C14 P1 C8 110.49(9)
C2 P1 Ru1 111.91(6)
C8 P1 Ru1 112.26(6)
C8 P1 C2 103.54(9)
C20 P2 Ru1 112.57(6)
C32 P2 Ru1 112.70(7)
C32 P2 C20 103.10(9)
C26 P2 Ru1 112.37(7)
C26 P2 C20 110.50(9)
C26 P2 C32 104.99(9)
C21 C20 P2 115.12(14)
C25 C20 P2 115.59(14)
C25 C20 C21 110.15(17)
C19 C14 P1 113.45(14)
C19 C14 C15 110.85(18)
C15 C14 P1 113.99(15)
C22 C21 C20 110.21(17)
C29 C30 C31 111.92(18)
C23 C22 C21 111.96(18)
C7 C2 P1 110.33(14)
C3 C2 P1 114.87(14)
C3 C2 C7 110.29(18)
C33 C32 P2 111.78(14)
C37 C32 P2 113.17(14)
C37 C32 C33 109.69(18)
C10 C11 C12 110.87(19)
C31 C26 P2 117.29(14)
C27 C26 P2 111.37(14)
C27 C26 C31 109.58(16)
C30 C31 C26 110.53(17)
C30 C29 C28 110.66(18)
C34 C33 C32 111.15(17)
C6 C7 C2 111.51(19)
C27 C28 C29 110.73(18)
C28 C27 C26 111.80(17)
C13 C8 P1 111.89(14)
C13 C8 C9 110.09(17)
C9 C8 P1 119.04(15)
C12 C13 C8 110.98(18)
C35 C34 C33 111.33(19)
C22 C23 C24 110.36(19)
C10 C9 C8 110.17(18)
C11 C10 C9 112.43(18)
C20 C25 C24 110.19(19)
C36 C37 C32 111.10(18)
C18 C19 C14 111.77(19)
C17 C18 C19 110.9(2)
C35 C36 C37 111.2(2)
C5 C6 C7 111.5(2)
C17 C16 C15 112.0(2)
C18 C17 C16 110.5(2)
C16 C15 C14 111.85(19)
C5 C4 C3 111.5(2)
C36 C35 C34 110.7(2)
C4 C5 C6 110.79(19)
C11 C12 C13 110.7(2)
C23 C24 C25 111.6(2)
C2 C3 C4 110.91(19)

loop_
_geom_bond_atom_site_label_1
_geom_bond_atom_site_label_2
_geom_bond_distance
Ru1 Cl1A 2.330(5)
Ru1 Br1A 2.537(2)
Ru1 P1 2.4367(5)
Ru1 P2 2.4349(5)
Ru1 C1 1.640(2)
Ru1 Br1 2.5379(17)
Ru1 Cl1 2.330(4)
P1 C14 1.856(2)
P1 C2 1.863(2)
P1 C8 1.856(2)
P2 C20 1.861(2)
P2 C32 1.855(2)
P2 C26 1.854(2)
C20 C21 1.533(3)
C20 C25 1.531(3)
C14 C19 1.527(3)
C14 C15 1.531(3)
C21 C22 1.527(3)
C30 C31 1.533(3)
C30 C29 1.519(3)
C22 C23 1.519(3)
C2 C7 1.531(3)
C2 C3 1.528(3)
C32 C33 1.537(3)
C32 C37 1.535(3)
C11 C10 1.517(3)
C11 C12 1.520(3)
C26 C31 1.541(3)
C26 C27 1.531(3)
C29 C28 1.525(3)
C33 C34 1.524(3)
C7 C6 1.530(3)
C28 C27 1.518(3)
C8 C13 1.530(3)
C8 C9 1.537(3)
C13 C12 1.525(3)
C34 C35 1.521(4)
C23 C24 1.524(3)
C9 C10 1.529(3)
C25 C24 1.534(3)
C37 C36 1.530(3)
C19 C18 1.526(3)
C18 C17 1.509(4)
C36 C35 1.517(4)
C6 C5 1.513(4)
C16 C17 1.516(3)
C16 C15 1.523(3)
C4 C5 1.506(4)
C4 C3 1.534(3)
